data_9016666
loop_
_publ_author_name
'Yamamoto, K.'

_publ_section_title
;
 The crystal structure of hydroxyl-chondrodite
;
_journal_name_full 'Acta Crystallographica, Section B'
_journal_page_first 1481
_journal_page_last 1485
_journal_paper_doi 10.1107/S0567740877006335
_journal_volume 33
_journal_year 1977
_chemical_compound_source Synthetic
_chemical_formula_sum 'H2.3 Mg5 O10 Si2'
_chemical_name_mineral Hydroxylchondrodite
_space_group_IT_number 14
_symmetry_space_group_name_Hall '-P 2xab'
_symmetry_space_group_name_H-M 'P 21/b 1 1'
_cell_angle_alpha 108.71
_cell_angle_beta 90
_cell_angle_gamma 90
_cell_length_a 4.752
_cell_length_b 10.350
_cell_length_c 7.914
_cell_formula_units_Z 2
_cell_volume 368.666
_database_code_amcsd 0018884
_exptl_crystal_density_diffrn 3.063
_cod_original_formula_sum 'Mg5 Si2 O10 H2.3'
_cod_database_code 9016666

loop_
_space_group_symop_operation_xyz
x,y,z
1/2-x,1/2+y,z
1/2+x,1/2-y,-z
-x,-y,-z

loop_
_atom_site_aniso_label
_atom_site_aniso_U_11
_atom_site_aniso_U_22
_atom_site_aniso_U_33
_atom_site_aniso_U_12
_atom_site_aniso_U_13
_atom_site_aniso_U_23
Mg1 0.00183 0.00584 0.00484 0.00000 0.00000 -0.00037
Mg2 0.00538 0.00487 0.00569 -0.00024 -0.00036 0.00112
Mg3 0.00435 0.00730 0.00626 0.00000 -0.00018 0.00223
Si 0.00092 0.00389 0.00370 0.00071 0.00054 0.00000
O1 0.00503 0.00389 0.00342 0.00165 0.00090 0.00037
O2 0.00309 0.00487 0.00399 -0.00071 0.00054 0.00112
O3 0.00252 0.00487 0.00399 -0.00047 0.00000 0.00112
O4 0.00366 0.00633 0.00455 -0.00094 0.00036 0.00000
O5 0.01544 0.00876 0.01679 0.00472 0.00992 0.00596

loop_
_atom_site_label
_atom_site_fract_x
_atom_site_fract_y
_atom_site_fract_z
_atom_site_occupancy
_atom_site_U_iso_or_equiv
Mg1 0.50000 0.00000 0.50000 1.00000 ?
Mg2 0.00730 0.17550 0.30890 1.00000 ?
Mg3 0.48750 0.88380 0.07710 1.00000 ?
Si 0.07770 0.14080 0.70200 1.00000 ?
O1 0.77610 0.00270 0.29660 1.00000 ?
O2 0.72660 0.24460 0.12920 1.00000 ?
O3 0.22490 0.16760 0.52910 1.00000 ?
O4 0.26310 0.85660 0.29730 1.00000 ?
O5 0.26500 0.06000 0.10640 1.00000 ?
H1 0.15000 0.03000 0.06000 0.59000 0.01317
H2 0.42000 0.10000 0.20000 0.56000 0.01317

loop_
_cod_related_entry_id
_cod_related_entry_database
_cod_related_entry_code
1 AMCSD 0018884
